data_7152374
loop_
_publ_author_name
'Duncanson, Philip'
'Cheong, Yuen-Ki'
'Motevalli, Majid'
'Griffiths, D. Vaughan'

_publ_section_title
;
 A novel approach to isoindolo[2,1-a]indol-6-ones.
;
_journal_issue 21
_journal_name_full 'Organic &amp; biomolecular chemistry'
_journal_page_first 4266
_journal_page_last 4279
_journal_paper_doi 10.1039/c2ob25314c
_journal_volume 10
_journal_year 2012
_chemical_formula_moiety 'C24 H20 N1 O5'
_chemical_formula_sum 'C23 H20 N O5 P'
_chemical_formula_weight 421.37
_chemical_name_systematic
;
?
;
_space_group_IT_number 15
_symmetry_cell_setting monoclinic
_symmetry_Int_Tables_number 15
_symmetry_space_group_name_Hall '-I 2ya'
_symmetry_space_group_name_H-M 'I 1 2/a 1'
_atom_sites_solution_hydrogens geom
_atom_sites_solution_primary direct
_atom_sites_solution_secondary difmap
_audit_creation_method SHELXL-97
_cell_angle_alpha 90.00
_cell_angle_beta 106.297(2)
_cell_angle_gamma 90.00
_cell_formula_units_Z 8
_cell_length_a 22.2526(5)
_cell_length_b 7.0132(2)
_cell_length_c 25.1963(6)
_cell_measurement_reflns_used 20198
_cell_measurement_temperature 120(2)
_cell_measurement_theta_max 27.48
_cell_measurement_theta_min 2.91
_cell_volume 3774.19(17)
_computing_cell_refinement 'DENZO (Otwinowski & Minor, 1997) & COLLECT (Hooft, R.W.W., 1998)'
_computing_data_collection 'COLLECT (Hooft, R.W.W., 1998)'
_computing_data_reduction 'DENZO (Otwinowski & Minor, 1997) & COLLECT (Hooft, R.W.W., 1998)'
_computing_molecular_graphics 'Ortep-3 for Windows (Farrugia, 1997)'
_computing_publication_material 'WinGX publication routines (Farrugia, 1999)'
_computing_structure_refinement 'SHELXL-97 (Sheldrick, 2008)'
_diffrn_ambient_temperature 120(2)
_diffrn_detector_area_resol_mean '4096x4096pixels / 62x62mm'
_diffrn_measured_fraction_theta_full 0.994
_diffrn_measured_fraction_theta_max 0.994
_diffrn_measurement_device_type 'Bruker-Nonius APEX II CCD camera on \k-goniostat'
_diffrn_measurement_method '\f & \w scans'
_diffrn_radiation_monochromator '10cm confocal mirrors'
_diffrn_radiation_source 'Bruker-Nonius FR591 rotating anode'
_diffrn_radiation_type MoK\a
_diffrn_radiation_wavelength 0.71073
_diffrn_reflns_av_R_equivalents 0.0538
_diffrn_reflns_av_sigmaI/netI 0.0464
_diffrn_reflns_limit_h_max 28
_diffrn_reflns_limit_h_min -28
_diffrn_reflns_limit_k_max 9
_diffrn_reflns_limit_k_min -9
_diffrn_reflns_limit_l_max 32
_diffrn_reflns_limit_l_min -27
_diffrn_reflns_number 19986
_diffrn_reflns_theta_full 27.49
_diffrn_reflns_theta_max 27.49
_diffrn_reflns_theta_min 3.36
_exptl_absorpt_coefficient_mu 0.184
_exptl_absorpt_correction_T_max 0.9927
_exptl_absorpt_correction_T_min 0.9468
_exptl_absorpt_correction_type multi-scan
_exptl_absorpt_process_details 'SADABS 2007/2 (Sheldrick, G.M., 2007)'
_exptl_crystal_colour colourless
_exptl_crystal_density_diffrn 1.483
_exptl_crystal_density_method 'not measured'
_exptl_crystal_description Fragment
_exptl_crystal_F_000 1760
_exptl_crystal_size_max 0.30
_exptl_crystal_size_mid 0.17
_exptl_crystal_size_min 0.04
_refine_diff_density_max 0.325
_refine_diff_density_min -0.396
_refine_diff_density_rms 0.066
_refine_ls_extinction_method none
_refine_ls_goodness_of_fit_ref 1.092
_refine_ls_hydrogen_treatment mixed
_refine_ls_matrix_type full
_refine_ls_number_parameters 273
_refine_ls_number_reflns 4293
_refine_ls_number_restraints 0
_refine_ls_restrained_S_all 1.092
_refine_ls_R_factor_all 0.0747
_refine_ls_R_factor_gt 0.0540
_refine_ls_shift/su_max 0.000
_refine_ls_shift/su_mean 0.000
_refine_ls_structure_factor_coef Fsqd
_refine_ls_weighting_details 'calc w=1/[\s^2^(Fo^2^)+(0.0122P)^2^+11.9589P] where P=(Fo^2^+2Fc^2^)/3'
_refine_ls_weighting_scheme calc
_refine_ls_wR_factor_gt 0.1035
_refine_ls_wR_factor_ref 0.1142
_reflns_number_gt 3406
_reflns_number_total 4293
_reflns_threshold_expression >2\s(I)
_cod_data_source_file c2ob25314c.txt
_cod_data_source_block pd-10-02
_cod_original_cell_volume 3774.19(16)
_cod_original_sg_symbol_H-M 'I 2/a'
_cod_database_code 7152374

loop_
_symmetry_equiv_pos_as_xyz
'x, y, z'
'-x+1/2, y, -z'
'x+1/2, y+1/2, z+1/2'
'-x+1, y+1/2, -z+1/2'
'-x, -y, -z'
'x-1/2, -y, z'
'-x+1/2, -y+1/2, -z+1/2'
'x, -y+1/2, z+1/2'

loop_
_atom_site_label
_atom_site_type_symbol
_atom_site_fract_x
_atom_site_fract_y
_atom_site_fract_z
_atom_site_U_iso_or_equiv
_atom_site_adp_type
_atom_site_occupancy
_atom_site_symmetry_multiplicity
_atom_site_calc_flag
_atom_site_refinement_flags
C1 C 0.11533(10) 0.8332(3) 0.11189(9) 0.0184(4) Uani 1 1 d .
C2 C 0.09173(10) 0.8064(3) 0.15859(9) 0.0187(4) Uani 1 1 d .
C3 C 0.02898(10) 0.7474(3) 0.13712(9) 0.0185(4) Uani 1 1 d .
C4 C -0.00871(11) 0.7088(3) 0.17151(10) 0.0239(5) Uani 1 1 d .
H4 H -0.0506 0.6659 0.1570 0.029 Uiso 1 1 calc R
C5 C 0.01750(11) 0.7355(4) 0.22777(10) 0.0261(5) Uani 1 1 d .
H5 H -0.0072 0.7112 0.2523 0.031 Uiso 1 1 calc R
C6 C 0.07938(11) 0.7974(4) 0.24950(10) 0.0262(5) Uani 1 1 d .
H6 H 0.0956 0.8159 0.2883 0.031 Uiso 1 1 calc R
C7 C 0.11730(11) 0.8321(3) 0.21550(9) 0.0229(5) Uani 1 1 d .
H7 H 0.1595 0.8721 0.2304 0.027 Uiso 1 1 calc R
C8 C 0.06941(10) 0.7999(3) 0.06404(9) 0.0179(4) Uani 1 1 d .
C9 C 0.06654(10) 0.8173(3) 0.00598(9) 0.0168(4) Uani 1 1 d .
C10 C 0.11578(10) 0.8837(3) -0.01237(9) 0.0199(5) Uani 1 1 d .
H10 H 0.1541 0.9178 0.0138 0.024 Uiso 1 1 calc R
C11 C 0.10975(11) 0.9013(3) -0.06912(10) 0.0227(5) Uani 1 1 d .
H11 H 0.1439 0.9486 -0.0810 0.027 Uiso 1 1 calc R
C12 C 0.05541(11) 0.8512(3) -0.10749(9) 0.0224(5) Uani 1 1 d .
H12 H 0.0522 0.8631 -0.1457 0.027 Uiso 1 1 calc R
C13 C 0.00385(10) 0.7817(3) -0.09098(9) 0.0194(5) Uani 1 1 d .
C14 C 0.00924(10) 0.7666(3) -0.03347(9) 0.0178(4) Uani 1 1 d .
C15 C -0.04324(10) 0.7004(3) -0.01690(9) 0.0180(4) Uani 1 1 d .
C16 C -0.04121(10) 0.6874(3) 0.04219(9) 0.0188(4) Uani 1 1 d .
C17 C -0.09743(10) 0.6477(3) -0.05599(10) 0.0219(5) Uani 1 1 d .
H17 H -0.1318 0.6014 -0.0444 0.026 Uiso 1 1 calc R
C18 C -0.10267(11) 0.6611(3) -0.11252(10) 0.0235(5) Uani 1 1 d .
H18 H -0.1404 0.6242 -0.1390 0.028 Uiso 1 1 calc R
C19 C -0.05332(11) 0.7275(3) -0.12963(10) 0.0232(5) Uani 1 1 d .
H19 H -0.0574 0.7374 -0.1681 0.028 Uiso 1 1 calc R
C20 C 0.28677(11) 1.0456(4) 0.20382(10) 0.0250(5) Uani 1 1 d .
H20A H 0.2858 0.9626 0.2353 0.030 Uiso 1 1 calc R
H20B H 0.2490 1.1275 0.1949 0.030 Uiso 1 1 calc R
C21 C 0.34497(12) 1.1671(4) 0.21871(11) 0.0342(6) Uani 1 1 d .
H21A H 0.3820 1.0848 0.2289 0.051 Uiso 1 1 calc R
H21B H 0.3446 1.2495 0.2500 0.051 Uiso 1 1 calc R
H21C H 0.3461 1.2460 0.1869 0.051 Uiso 1 1 calc R
C22 C 0.29391(11) 0.5509(3) 0.08169(11) 0.0258(5) Uani 1 1 d .
H22A H 0.3276 0.5595 0.1169 0.031 Uiso 1 1 calc R
H22B H 0.3127 0.5739 0.0510 0.031 Uiso 1 1 calc R
C23 C 0.26573(12) 0.3550(4) 0.07604(11) 0.0295(6) Uani 1 1 d .
H23A H 0.2482 0.3306 0.1070 0.044 Uiso 1 1 calc R
H23B H 0.2981 0.2602 0.0763 0.044 Uiso 1 1 calc R
H23C H 0.2324 0.3463 0.0412 0.044 Uiso 1 1 calc R
N1 N 0.01539(8) 0.7424(3) 0.07932(7) 0.0177(4) Uani 1 1 d .
O1 O 0.17496(7) 0.9010(2) 0.11476(6) 0.0188(3) Uani 1 1 d .
O2 O 0.23304(7) 0.6264(2) 0.17679(7) 0.0245(4) Uani 1 1 d .
O3 O 0.28769(7) 0.9288(2) 0.15565(6) 0.0223(4) Uani 1 1 d .
O4 O 0.24624(7) 0.6983(2) 0.08071(7) 0.0236(4) Uani 1 1 d .
O5 O -0.08522(7) 0.6355(2) 0.05848(7) 0.0238(4) Uani 1 1 d .
P1 P 0.23606(3) 0.77171(8) 0.13616(2) 0.01846(14) Uani 1 1 d .

loop_
_atom_site_aniso_label
_atom_site_aniso_U_11
_atom_site_aniso_U_22
_atom_site_aniso_U_33
_atom_site_aniso_U_23
_atom_site_aniso_U_13
_atom_site_aniso_U_12
C1 0.0161(10) 0.0189(11) 0.0210(11) 0.0001(9) 0.0065(8) -0.0002(8)
C2 0.0169(10) 0.0181(11) 0.0206(11) 0.0002(9) 0.0044(9) 0.0028(9)
C3 0.0209(11) 0.0157(11) 0.0195(11) -0.0001(9) 0.0066(9) 0.0023(9)
C4 0.0200(11) 0.0258(12) 0.0277(12) 0.0048(10) 0.0098(9) 0.0041(9)
C5 0.0276(13) 0.0322(13) 0.0225(11) 0.0044(10) 0.0139(10) 0.0044(10)
C6 0.0284(13) 0.0315(13) 0.0182(11) 0.0005(10) 0.0060(10) 0.0033(11)
C7 0.0224(12) 0.0243(12) 0.0216(11) -0.0007(10) 0.0056(9) 0.0022(9)
C8 0.0167(10) 0.0149(10) 0.0230(11) 0.0003(9) 0.0072(9) 0.0002(8)
C9 0.0183(11) 0.0136(10) 0.0193(10) 0.0011(8) 0.0064(9) 0.0026(8)
C10 0.0182(11) 0.0186(11) 0.0232(11) 0.0008(9) 0.0064(9) 0.0009(9)
C11 0.0239(12) 0.0219(11) 0.0250(12) 0.0024(9) 0.0116(10) 0.0018(9)
C12 0.0282(12) 0.0209(11) 0.0195(11) 0.0012(9) 0.0092(9) 0.0040(10)
C13 0.0210(11) 0.0163(10) 0.0200(11) -0.0012(9) 0.0044(9) 0.0045(9)
C14 0.0183(11) 0.0135(10) 0.0211(11) -0.0002(8) 0.0051(9) 0.0026(8)
C15 0.0196(11) 0.0128(10) 0.0212(11) 0.0001(8) 0.0049(9) 0.0027(8)
C16 0.0167(11) 0.0159(11) 0.0234(11) 0.0003(9) 0.0051(9) 0.0013(8)
C17 0.0169(11) 0.0188(11) 0.0283(12) -0.0004(9) 0.0036(9) 0.0003(9)
C18 0.0224(12) 0.0204(11) 0.0232(12) -0.0012(9) -0.0010(9) 0.0021(9)
C19 0.0277(12) 0.0209(11) 0.0186(11) -0.0001(9) 0.0025(9) 0.0043(10)
C20 0.0237(12) 0.0292(13) 0.0212(11) -0.0041(10) 0.0050(9) -0.0025(10)
C21 0.0302(14) 0.0316(14) 0.0348(14) -0.0017(12) -0.0009(11) -0.0064(11)
C22 0.0201(11) 0.0270(13) 0.0325(13) -0.0034(11) 0.0111(10) 0.0031(10)
C23 0.0294(13) 0.0258(13) 0.0353(14) 0.0006(11) 0.0125(11) 0.0039(10)
N1 0.0154(9) 0.0201(9) 0.0183(9) -0.0003(7) 0.0061(7) -0.0004(7)
O1 0.0139(7) 0.0197(8) 0.0232(8) 0.0008(6) 0.0057(6) 0.0001(6)
O2 0.0222(8) 0.0269(9) 0.0242(8) 0.0035(7) 0.0064(7) 0.0006(7)
O3 0.0176(8) 0.0268(9) 0.0228(8) -0.0029(7) 0.0063(6) -0.0042(7)
O4 0.0226(8) 0.0261(9) 0.0230(8) -0.0012(7) 0.0080(7) 0.0041(7)
O5 0.0180(8) 0.0263(9) 0.0289(9) 0.0000(7) 0.0091(7) -0.0023(7)
P1 0.0159(3) 0.0207(3) 0.0185(3) 0.0002(2) 0.0045(2) -0.0002(2)

loop_
_atom_type_symbol
_atom_type_description
_atom_type_scat_dispersion_real
_atom_type_scat_dispersion_imag
_atom_type_scat_source
C C 0.0033 0.0016 'International Tables Vol C Tables 4.2.6.8 and 6.1.1.4'
H H 0.0000 0.0000 'International Tables Vol C Tables 4.2.6.8 and 6.1.1.4'
N N 0.0061 0.0033 'International Tables Vol C Tables 4.2.6.8 and 6.1.1.4'
O O 0.0106 0.0060 'International Tables Vol C Tables 4.2.6.8 and 6.1.1.4'
P P 0.1023 0.0942 'International Tables Vol C Tables 4.2.6.8 and 6.1.1.4'

loop_
_geom_angle_atom_site_label_1
_geom_angle_atom_site_label_2
_geom_angle_atom_site_label_3
_geom_angle
C8 C1 O1 124.82(19)
C8 C1 C2 110.36(19)
O1 C1 C2 124.6(2)
C7 C2 C3 120.4(2)
C7 C2 C1 133.6(2)
C3 C2 C1 106.00(19)
C4 C3 N1 130.5(2)
C4 C3 C2 121.5(2)
N1 C3 C2 107.92(18)
C5 C4 C3 117.2(2)
C5 C4 H4 121.4
C3 C4 H4 121.4
C4 C5 C6 121.8(2)
C4 C5 H5 119.1
C6 C5 H5 119.1
C7 C6 C5 121.1(2)
C7 C6 H6 119.4
C5 C6 H6 119.4
C6 C7 C2 118.0(2)
C6 C7 H7 121.0
C2 C7 H7 121.0
C1 C8 N1 106.87(18)
C1 C8 C9 133.3(2)
N1 C8 C9 119.75(19)
C10 C9 C14 119.2(2)
C10 C9 C8 123.4(2)
C14 C9 C8 117.37(19)
C9 C10 C11 120.8(2)
C9 C10 H10 119.6
C11 C10 H10 119.6
C12 C11 C10 120.8(2)
C12 C11 H11 119.6
C10 C11 H11 119.6
C11 C12 C13 120.8(2)
C11 C12 H12 119.6
C13 C12 H12 119.6
C12 C13 C19 122.4(2)
C12 C13 C14 118.8(2)
C19 C13 C14 118.8(2)
C15 C14 C13 118.7(2)
C15 C14 C9 121.6(2)
C13 C14 C9 119.66(19)
C17 C15 C14 120.3(2)
C17 C15 C16 118.5(2)
C14 C15 C16 121.3(2)
O5 C16 N1 121.1(2)
O5 C16 C15 123.8(2)
N1 C16 C15 115.12(18)
C15 C17 C18 121.1(2)
C15 C17 H17 119.5
C18 C17 H17 119.5
C19 C18 C17 119.9(2)
C19 C18 H18 120.1
C17 C18 H18 120.1
C18 C19 C13 121.2(2)
C18 C19 H19 119.4
C13 C19 H19 119.4
O3 C20 C21 108.10(19)
O3 C20 H20A 110.1
C21 C20 H20A 110.1
O3 C20 H20B 110.1
C21 C20 H20B 110.1
H20A C20 H20B 108.4
C20 C21 H21A 109.5
C20 C21 H21B 109.5
H21A C21 H21B 109.5
C20 C21 H21C 109.5
H21A C21 H21C 109.5
H21B C21 H21C 109.5
O4 C22 C23 111.11(18)
O4 C22 H22A 109.4
C23 C22 H22A 109.4
O4 C22 H22B 109.4
C23 C22 H22B 109.4
H22A C22 H22B 108.0
C22 C23 H23A 109.5
C22 C23 H23B 109.5
H23A C23 H23B 109.5
C22 C23 H23C 109.5
H23A C23 H23C 109.5
H23B C23 H23C 109.5
C16 N1 C3 126.45(18)
C16 N1 C8 124.75(18)
C3 N1 C8 108.80(17)
C1 O1 P1 122.14(14)
C20 O3 P1 118.14(14)
C22 O4 P1 119.94(15)
O2 P1 O4 116.32(10)
O2 P1 O3 116.43(10)
O4 P1 O3 103.54(9)
O2 P1 O1 115.54(9)
O4 P1 O1 102.03(9)
O3 P1 O1 100.73(9)

loop_
_geom_bond_atom_site_label_1
_geom_bond_atom_site_label_2
_geom_bond_distance
C1 C8 1.364(3)
C1 O1 1.392(3)
C1 C2 1.429(3)
C2 C7 1.398(3)
C2 C3 1.410(3)
C3 C4 1.391(3)
C3 N1 1.402(3)
C4 C5 1.386(3)
C4 H4 0.9500
C5 C6 1.400(3)
C5 H5 0.9500
C6 C7 1.382(3)
C6 H6 0.9500
C7 H7 0.9500
C8 N1 1.420(3)
C8 C9 1.451(3)
C9 C10 1.384(3)
C9 C14 1.425(3)
C10 C11 1.404(3)
C10 H10 0.9500
C11 C12 1.365(3)
C11 H11 0.9500
C12 C13 1.412(3)
C12 H12 0.9500
C13 C19 1.420(3)
C13 C14 1.424(3)
C14 C15 1.424(3)
C15 C17 1.376(3)
C15 C16 1.480(3)
C16 O5 1.219(3)
C16 N1 1.396(3)
C17 C18 1.399(3)
C17 H17 0.9500
C18 C19 1.369(3)
C18 H18 0.9500
C19 H19 0.9500
C20 O3 1.469(3)
C20 C21 1.507(3)
C20 H20A 0.9900
C20 H20B 0.9900
C21 H21A 0.9800
C21 H21B 0.9800
C21 H21C 0.9800
C22 O4 1.476(3)
C22 C23 1.500(3)
C22 H22A 0.9900
C22 H22B 0.9900
C23 H23A 0.9800
C23 H23B 0.9800
C23 H23C 0.9800
O1 P1 1.5969(16)
O2 P1 1.4594(17)
O3 P1 1.5681(16)
O4 P1 1.5641(16)

loop_
_geom_torsion_atom_site_label_1
_geom_torsion_atom_site_label_2
_geom_torsion_atom_site_label_3
_geom_torsion_atom_site_label_4
_geom_torsion
C8 C1 C2 C7 -175.7(2)
O1 C1 C2 C7 -1.3(4)
C8 C1 C2 C3 2.1(3)
O1 C1 C2 C3 176.5(2)
C7 C2 C3 C4 -1.6(3)
C1 C2 C3 C4 -179.8(2)
C7 C2 C3 N1 177.3(2)
C1 C2 C3 N1 -0.9(2)
N1 C3 C4 C5 -176.9(2)
C2 C3 C4 C5 1.7(3)
C3 C4 C5 C6 -0.5(4)
C4 C5 C6 C7 -0.9(4)
C5 C6 C7 C2 1.0(4)
C3 C2 C7 C6 0.2(3)
C1 C2 C7 C6 177.8(2)
O1 C1 C8 N1 -176.82(19)
C2 C1 C8 N1 -2.5(2)
O1 C1 C8 C9 1.2(4)
C2 C1 C8 C9 175.6(2)
C1 C8 C9 C10 -2.0(4)
N1 C8 C9 C10 175.8(2)
C1 C8 C9 C14 179.4(2)
N1 C8 C9 C14 -2.8(3)
C14 C9 C10 C11 0.0(3)
C8 C9 C10 C11 -178.6(2)
C9 C10 C11 C12 -0.8(3)
C10 C11 C12 C13 0.5(3)
C11 C12 C13 C19 -179.8(2)
C11 C12 C13 C14 0.6(3)
C12 C13 C14 C15 178.7(2)
C19 C13 C14 C15 -0.9(3)
C12 C13 C14 C9 -1.4(3)
C19 C13 C14 C9 179.0(2)
C10 C9 C14 C15 -179.0(2)
C8 C9 C14 C15 -0.3(3)
C10 C9 C14 C13 1.1(3)
C8 C9 C14 C13 179.79(19)
C13 C14 C15 C17 1.6(3)
C9 C14 C15 C17 -178.3(2)
C13 C14 C15 C16 -178.04(19)
C9 C14 C15 C16 2.1(3)
C17 C15 C16 O5 -1.3(3)
C14 C15 C16 O5 178.4(2)
C17 C15 C16 N1 179.68(19)
C14 C15 C16 N1 -0.6(3)
C14 C15 C17 C18 -1.2(3)
C16 C15 C17 C18 178.5(2)
C15 C17 C18 C19 0.0(3)
C17 C18 C19 C13 0.7(3)
C12 C13 C19 C18 -179.8(2)
C14 C13 C19 C18 -0.2(3)
O5 C16 N1 C3 -0.6(3)
C15 C16 N1 C3 178.49(19)
O5 C16 N1 C8 178.3(2)
C15 C16 N1 C8 -2.6(3)
C4 C3 N1 C16 -2.8(4)
C2 C3 N1 C16 178.5(2)
C4 C3 N1 C8 178.2(2)
C2 C3 N1 C8 -0.5(2)
C1 C8 N1 C16 -177.2(2)
C9 C8 N1 C16 4.4(3)
C1 C8 N1 C3 1.8(2)
C9 C8 N1 C3 -176.50(19)
C8 C1 O1 P1 -111.4(2)
C2 C1 O1 P1 75.1(3)
C21 C20 O3 P1 172.87(16)
C23 C22 O4 P1 93.2(2)
C22 O4 P1 O2 -45.17(19)
C22 O4 P1 O3 83.86(17)
C22 O4 P1 O1 -171.83(16)
C20 O3 P1 O2 -58.37(19)
C20 O3 P1 O4 172.67(16)
C20 O3 P1 O1 67.38(17)
C1 O1 P1 O2 -29.88(19)
C1 O1 P1 O4 97.29(17)
C1 O1 P1 O3 -156.21(16)
